data_7249357
loop_
_publ_author_name
'Garz\'on-Serrano, Andrea Y.'
'Lozano, Johan D.'
'Perez, Leon D.'
'Sierra, C\'esar A.'
'Mac\'ias, Mario A.'

_publ_section_title
;
 Zr6O8 core cluster with formula unit
 [Zr6O4(OH)4(OH2)8(CH3COO)4(SO4)4]&#x00B7;nH2O obtained under mild
 conditions
;
_journal_issue 41
_journal_name_full 'RSC Advances'
_journal_page_first 29910
_journal_page_last 29918
_journal_paper_doi 10.1039/D4RA03940H
_journal_volume 14
_journal_year 2024
_chemical_absolute_configuration unk
_chemical_formula_moiety 'C8 H32 O40 S4 Zr6, 13[H2O]'
_chemical_formula_sum 'C8 H58 O53 S4 Zr6'
_chemical_formula_weight 1678.125
_space_group_crystal_system monoclinic
_space_group_IT_number 9
_space_group_name_Hall 'C -2yc'
_space_group_name_H-M_alt 'C 1 c 1'
_symmetry_Int_Tables_number 9
_audit_creation_date 2024-08-12
_audit_creation_method
;
Olex2 1.5-dev
(compiled 2024.08.07 svn.r83e07e25 for OlexSys, GUI svn.r6697)
;
_audit_update_record
;
2024-08-14 deposited with the CCDC.	2024-09-09 downloaded from the CCDC.
;
_cell_angle_alpha 90
_cell_angle_beta 116.436(11)
_cell_angle_gamma 90
_cell_formula_units_Z 4
_cell_length_a 13.9608(13)
_cell_length_b 27.9958(19)
_cell_length_c 14.7493(11)
_cell_measurement_reflns_used 3708
_cell_measurement_temperature 298(2)
_cell_measurement_theta_max 75.3770
_cell_measurement_theta_min 4.6130
_cell_volume 5161.9(9)
_computing_cell_refinement
;
CrysAlisPro, Agilent Technologies,
Version 1.171.37.35 (release 13-08-2014 CrysAlis171 .NET)
(compiled Aug 13 2014,18:06:01)
;
_computing_data_collection
;
CrysAlisPro, Agilent Technologies,
Version 1.171.37.35 (release 13-08-2014 CrysAlis171 .NET)
(compiled Aug 13 2014,18:06:01)
;
_computing_data_reduction
;
CrysAlisPro, Agilent Technologies,
Version 1.171.37.35 (release 13-08-2014 CrysAlis171 .NET)
(compiled Aug 13 2014,18:06:01)
;
_computing_molecular_graphics 'Olex2 1.5-dev (Dolomanov et al., 2009)'
_computing_publication_material 'Olex2 1.5-dev (Dolomanov et al., 2009)'
_computing_structure_refinement 'olex2.refine 1.5-dev (Bourhis et al., 2015)'
_computing_structure_solution 'Superflip (Palatinus & Chapuis, 2007)'
_diffrn_ambient_temperature 298.15
_diffrn_detector_area_resol_mean 10.6144
_diffrn_detector_type Atlas
_diffrn_measured_fraction_theta_full 0.9979
_diffrn_measured_fraction_theta_max 0.9773
_diffrn_measurement_device 'four-circle diffractometer'
_diffrn_measurement_device_type 'SuperNova, Dual, Cu at zero, Atlas'
_diffrn_measurement_method '\w scans'
_diffrn_radiation_type 'Cu K\a'
_diffrn_radiation_wavelength 1.54184
_diffrn_reflns_av_R_equivalents 0.0599
_diffrn_reflns_av_unetI/netI 0.0795
_diffrn_reflns_Laue_measured_fraction_full 0.9979
_diffrn_reflns_Laue_measured_fraction_max 0.9773
_diffrn_reflns_limit_h_max 17
_diffrn_reflns_limit_h_min -11
_diffrn_reflns_limit_k_max 35
_diffrn_reflns_limit_k_min -30
_diffrn_reflns_limit_l_max 17
_diffrn_reflns_limit_l_min -18
_diffrn_reflns_number 13189
_diffrn_reflns_point_group_measured_fraction_full 0.6621
_diffrn_reflns_point_group_measured_fraction_max 0.6453
_diffrn_reflns_theta_full 67.6840
_diffrn_reflns_theta_max 76.09
_diffrn_reflns_theta_min 3.87
_exptl_absorpt_coefficient_mu 12.285
_exptl_absorpt_correction_T_max 1.00000
_exptl_absorpt_correction_T_min 0.63737
_exptl_absorpt_correction_type multi-scan
_exptl_absorpt_process_details
;
CrysAlisPro 1.171.41.119a (Rigaku Oxford Diffraction, 2021)
Empirical absorption correction using spherical harmonics,
implemented in SCALE3 ABSPACK scaling algorithm.
;
_exptl_crystal_colour colorless
_exptl_crystal_density_diffrn 2.159
_exptl_crystal_description octahedral
_exptl_crystal_F_000 3350.454
_exptl_crystal_size_max 0.21
_exptl_crystal_size_mid 0.19
_exptl_crystal_size_min 0.18
_platon_squeeze_details )
_refine_diff_density_max 1.0548
_refine_diff_density_min -0.9730
_refine_diff_density_rms 0.1436
_refine_ls_abs_structure_details 'Hooft, R.W.W., Straver, L.H., Spek, A.L. (2010). J. Appl. Cryst., 43, 665-668.'
_refine_ls_abs_structure_Flack 0.05(3)
_refine_ls_d_res_high 0.7942
_refine_ls_d_res_low 11.4147
_refine_ls_goodness_of_fit_ref 1.0233
_refine_ls_hydrogen_treatment mixed
_refine_ls_matrix_type full
_refine_ls_number_constraints 47
_refine_ls_number_parameters 538
_refine_ls_number_reflns 6972
_refine_ls_number_restraints 103
_refine_ls_restrained_S_all 1.0154
_refine_ls_R_factor_all 0.0632
_refine_ls_R_factor_gt 0.0517
_refine_ls_shift/su_max -0.0001
_refine_ls_shift/su_mean 0.0000
_refine_ls_structure_factor_coef Fsqd
_refine_ls_weighting_details 'w=1/[\s^2^(Fo^2^)+(0.0838P)^2^] where P=(Fo^2^+2Fc^2^)/3'
_refine_ls_weighting_scheme calc
_refine_ls_wR_factor_gt 0.1315
_refine_ls_wR_factor_ref 0.1437
_reflns_Friedel_coverage 0.312
_reflns_limit_h_max 17
_reflns_limit_h_min -11
_reflns_limit_k_max 35
_reflns_limit_k_min -35
_reflns_limit_l_max 17
_reflns_limit_l_min -18
_reflns_number_gt 5931
_reflns_number_total 6972
_reflns_threshold_expression I>=2u(I)
_cod_data_source_file d4ra03940h2.cif
_cod_data_source_block 2023uniandes_cu_05_pca-9_sq
_cod_original_sg_symbol_Hall ' C -2yc'
_cod_database_code 7249357
_olex2_refinement_description
;
1. Twinned data refinement
 Scales: 0.79(3)
 0.21(3)
2. Fixed Uiso
 At 1.2 times of:
  All O(H) groups
 At 1.5 times of:
  All C(H,H,H) groups, All O(H,H) groups
3. Restrained distances
 O8C-H8Ca = O8C-H8Cb
 0.85 with sigma of 0.02
 H8Ca-H8Cb
 1.34 with sigma of 0.04
 Zr3-H8Ca \\sim Zr3-H8Cb
 with sigma of 0.02
4. Uiso/Uaniso restraints and constraints
Uanis(O16D) \\sim Ueq: with sigma of 0.01 and sigma for terminal atoms of 0.02
5. Rigid body (RIGU) restrains
 O16D, O15D, O13D, S4D, O14D
 with sigma for 1-2 distances of 0.01 and sigma for 1-3 distances of 0.02
 O12D, O11D, O10D, O9D, S3D
 with sigma for 1-2 distances of 0.004 and sigma for 1-3 distances of 0.004
 O4D, O1D, S1D, O2D, O3D
 with sigma for 1-2 distances of 0.004 and sigma for 1-3 distances of 0.004
6.a Rotating group:
 O7C(H7Ca,H7Cb), O6C(H6Ca,H6Cb), O5C(H5Ca,H5Cb), O4C(H4Ca,H4Cb), O2C(H2Ca,
 H2Cb), O3C(H3Ca,H3Cb), O1C(H1Ca,H1Cb)
6.b Ternary CH refined with riding coordinates:
 O1A(H1A), O2A(H2A), O4A(H4A), O3A(H3A)
6.c Me refined with riding coordinates:
 C8E(H8Ea,H8Eb,H8Ec), C6E(H6Ea,H6Eb,H6Ec), C4E(H4Ea,H4Eb,H4Ec)
6.d Idealised Me refined as rotating group:
 C2E(H2Ea,H2Eb,H2Ec)
;
_smtbx_masks_special_details
;
A solvent mask was calculated and 534 electrons were 
found in a volume of 1917\%A^3^ in 1 void per unit cell. 
This is consistent with the presence of 13[H2O] per Formula Unit 
which account for 520 electrons per unit cell.
;
_platon_squeeze_void_probe_radius 1.20
_olex2_submission_special_instructions 'No special instructions were received'

loop_
_space_group_symop_id
_space_group_symop_operation_xyz
1 x,y,z
2 x,-y,z+1/2
3 x+1/2,y+1/2,z
4 x+1/2,-y+1/2,z+1/2

loop_
_atom_site_label
_atom_site_type_symbol
_atom_site_fract_x
_atom_site_fract_y
_atom_site_fract_z
_atom_site_U_iso_or_equiv
_atom_site_adp_type
_atom_site_occupancy
_atom_site_refinement_flags_posn
_atom_site_refinement_flags_adp
Zr1 Zr 0.06637(9) 0.53712(3) 0.43691(7) 0.0301(2) Uani 1.000000 . .
O16D O 0.2331(17) 0.5083(5) 0.7716(11) 0.092(5) Uani 1.000000 . U
O15D O 0.3503(16) 0.5333(7) 0.7023(16) 0.105(6) Uani 1.000000 . U
O14D O 0.2160(9) 0.5862(3) 0.6954(7) 0.041(2) Uani 1.000000 . U
O13D O 0.1742(8) 0.5136(3) 0.5933(6) 0.042(2) Uani 1.000000 . U
O12D O -0.0900(12) 0.4473(4) 0.1517(9) 0.064(3) Uani 1.000000 . U
O11D O -0.2065(12) 0.4906(5) 0.1988(12) 0.074(3) Uani 1.000000 . U
O10D O -0.0210(11) 0.4866(3) 0.3109(7) 0.053(3) Uani 1.000000 . U
O9D O -0.0833(10) 0.5340(3) 0.1578(7) 0.045(2) Uani 1.000000 . U
O8E O 0.3265(8) 0.6501(4) 0.6485(8) 0.040(2) Uani 1.000000 . .
C8E C 0.5080(16) 0.6443(8) 0.6828(15) 0.068(6) Uani 1.000000 . .
H8Ea H 0.5156(16) 0.6494(8) 0.7501(15) 0.102(8) Uiso 1.000000 R .
H8Eb H 0.5448(16) 0.6155(8) 0.6815(15) 0.102(8) Uiso 1.000000 R .
H8Ec H 0.5381(16) 0.6708(8) 0.6632(15) 0.102(8) Uiso 1.000000 R .
O8D O -0.1648(8) 0.7394(4) 0.0181(7) 0.042(2) Uani 1.000000 . .
O8C O 0.1440(9) 0.7642(4) 0.3376(7) 0.046(2) Uani 1.000000 D .
H8Ca H 0.204(5) 0.751(2) 0.352(13) 0.069(4) Uiso 1.000000 DR .
H8Cb H 0.163(11) 0.787(3) 0.380(9) 0.069(4) Uiso 1.000000 DR .
O7E O 0.3704(7) 0.6328(4) 0.5199(7) 0.038(2) Uani 1.000000 . .
C7E C 0.4015(12) 0.6401(5) 0.6168(10) 0.039(3) Uani 1.000000 . .
O7D O 0.0119(9) 0.7095(4) 0.0658(9) 0.048(2) Uani 1.000000 . .
O7C O -0.0988(8) 0.7676(4) 0.3267(7) 0.045(2) Uani 1.000000 . .
H7Ca H -0.155(5) 0.7539(9) 0.322(13) 0.068(3) Uiso 1.000000 GR .
H7Cb H -0.117(9) 0.779(4) 0.268(5) 0.068(3) Uiso 1.000000 GR .
O6E O 0.2027(9) 0.6144(5) 0.2183(7) 0.047(3) Uani 1.000000 . .
C6E C 0.1409(15) 0.6165(6) 0.0418(12) 0.053(4) Uani 1.000000 . .
H6Ea H 0.2148(15) 0.6243(6) 0.0632(12) 0.079(6) Uiso 1.000000 R .
H6Eb H 0.1234(15) 0.5879(6) 0.0017(12) 0.079(6) Uiso 1.000000 R .
H6Ec H 0.0968(15) 0.6423(6) 0.0022(12) 0.079(6) Uiso 1.000000 R .
O6D O -0.1175(7) 0.6640(3) 0.0978(7) 0.0330(18) Uani 1.000000 . .
O6C O -0.2375(9) 0.6841(4) 0.3946(8) 0.046(2) Uani 1.000000 . .
H6Ca H -0.229(4) 0.709(3) 0.430(7) 0.069(4) Uiso 1.000000 GR .
H6Cb H -0.302(4) 0.686(3) 0.348(7) 0.069(4) Uiso 1.000000 GR .
O5E O 0.0291(8) 0.5982(3) 0.1197(7) 0.037(2) Uani 1.000000 . .
C5E C 0.1217(14) 0.6088(5) 0.1331(11) 0.043(3) Uani 1.000000 . .
O5D O -0.0436(9) 0.7357(4) 0.1932(6) 0.043(2) Uani 1.000000 . .
O5C O -0.2074(8) 0.5753(4) 0.4595(8) 0.043(2) Uani 1.000000 . .
H5Ca H -0.254(9) 0.562(4) 0.4063(13) 0.065(3) Uiso 1.000000 GR .
H5Cb H -0.244(10) 0.5898(6) 0.484(11) 0.065(3) Uiso 1.000000 GR .
O4E O -0.2263(8) 0.5997(4) 0.1495(7) 0.041(2) Uani 1.000000 . .
C4E C -0.4061(15) 0.5858(11) 0.1232(14) 0.087(9) Uani 1.000000 . .
H4Ea H -0.4152(15) 0.5798(11) 0.0557(14) 0.130(13) Uiso 1.000000 R .
H4Eb H -0.4274(15) 0.5582(11) 0.1481(14) 0.130(13) Uiso 1.000000 R .
H4Ec H -0.4496(15) 0.6126(11) 0.1223(14) 0.130(13) Uiso 1.000000 R .
O4D O 0.1833(8) 0.8026(4) 0.6462(8) 0.042(2) Uani 1.000000 . U
S4D S 0.2348(4) 0.53509(13) 0.6944(3) 0.0537(10) Uani 1.000000 . U
O4C O -0.0330(8) 0.4890(4) 0.4808(7) 0.041(2) Uani 1.000000 . .
H4Ca H 0.005(3) 0.477(4) 0.539(5) 0.061(3) Uiso 1.000000 GR .
H4Cb H -0.081(7) 0.5050(9) 0.488(11) 0.061(3) Uiso 1.000000 GR .
O4B O 0.0126(7) 0.6707(3) 0.4660(6) 0.0315(17) Uani 1.000000 . .
O1A O 0.0197(7) 0.5856(3) 0.5321(6) 0.0336(18) Uani 1.000000 . .
H1A H 0.0104(7) 0.5729(3) 0.5777(6) 0.040(2) Uiso 1.000000 R .
O2A O -0.1140(7) 0.6677(3) 0.2863(6) 0.0313(17) Uani 1.000000 . .
H2A H -0.1694(7) 0.6812(3) 0.2478(6) 0.038(2) Uiso 1.000000 R .
O1D O 0.1880(8) 0.7173(3) 0.6367(7) 0.0363(18) Uani 1.000000 . U
S1D S 0.1201(2) 0.76150(10) 0.5980(2) 0.0337(6) Uani 1.000000 . U
O1C O 0.3111(9) 0.6805(4) 0.3494(8) 0.045(2) Uani 1.000000 . .
O1B O 0.1737(9) 0.5948(3) 0.4832(6) 0.038(2) Uani 1.000000 . .
Zr2 Zr -0.05358(8) 0.60754(3) 0.21510(7) 0.0290(2) Uani 1.000000 . .
O4A O 0.1012(7) 0.5643(3) 0.3106(6) 0.0318(17) Uani 1.000000 . .
H4A H 0.1177(7) 0.5441(3) 0.2799(6) 0.038(2) Uiso 1.000000 R .
O3A O 0.1910(7) 0.6849(3) 0.4645(6) 0.0292(16) Uani 1.000000 . .
H3A H 0.2393(7) 0.7046(3) 0.4884(6) 0.035(2) Uiso 1.000000 R .
Zr3 Zr 0.03010(8) 0.71340(3) 0.35784(7) 0.0282(2) Uani 1.000000 D .
Zr4 Zr 0.15253(9) 0.64313(3) 0.58019(7) 0.0281(2) Uani 1.000000 . .
Zr5 Zr 0.21832(8) 0.62386(3) 0.37992(7) 0.0288(2) Uani 1.000000 . .
Zr6 Zr -0.11963(9) 0.62781(3) 0.41618(7) 0.0292(2) Uani 1.000000 . .
O1E O 0.0710(7) 0.6515(3) 0.6757(7) 0.0328(18) Uani 1.000000 . .
C1E C -0.0288(14) 0.6577(6) 0.6575(11) 0.045(3) Uani 1.000000 . .
O2C O 0.3280(8) 0.5646(4) 0.3882(8) 0.043(2) Uani 1.000000 . .
H2Ca H 0.3930(8) 0.5736(18) 0.419(11) 0.065(3) Uiso 1.000000 GR .
H2Cb H 0.319(9) 0.558(4) 0.3286(14) 0.065(3) Uiso 1.000000 GR .
O2B O 0.0712(7) 0.6552(3) 0.2944(6) 0.0277(16) Uani 1.000000 . .
O2D O 0.0885(8) 0.7649(3) 0.4883(7) 0.041(2) Uani 1.000000 . U
S2D S -0.0784(3) 0.71217(11) 0.0921(2) 0.0346(6) Uani 1.000000 . .
O2E O -0.1038(8) 0.6506(4) 0.5694(7) 0.040(2) Uani 1.000000 . .
C2E C -0.0490(13) 0.6688(10) 0.7445(14) 0.075(7) Uani 1.000000 . .
H2Ea H -0.081(14) 0.700(3) 0.736(7) 0.113(10) Uiso 1.000000 GR .
H2Eb H -0.096(12) 0.645(4) 0.750(9) 0.113(10) Uiso 1.000000 GR .
H2Ec H 0.017(2) 0.668(7) 0.805(2) 0.113(10) Uiso 1.000000 GR .
O3E O -0.2661(8) 0.6057(4) 0.2833(7) 0.041(2) Uani 1.000000 . .
C3E C -0.2886(13) 0.5970(6) 0.1921(11) 0.043(3) Uani 1.000000 . .
O3D O 0.0241(8) 0.7588(3) 0.6154(8) 0.0424(19) Uani 1.000000 . U
S3D S -0.0966(3) 0.48845(12) 0.2032(2) 0.0493(8) Uani 1.000000 . U
O3C O 0.1798(10) 0.4827(4) 0.4316(9) 0.053(3) Uani 1.000000 . .
H3Ca H 0.224(9) 0.475(5) 0.4917(9) 0.080(4) Uiso 1.000000 GR .
H3Cb H 0.218(10) 0.4954(19) 0.406(13) 0.080(4) Uiso 1.000000 GR .
O3B O -0.0584(7) 0.5818(3) 0.3453(6) 0.0327(17) Uani 1.000000 . .
H1Ca H 0.342(11) 0.6687(14) 0.317(11) 0.068(3) Uiso 1.000000 GR .
H1Cb H 0.362(8) 0.690(4) 0.4050(13) 0.068(3) Uiso 1.000000 GR .

loop_
_atom_site_aniso_label
_atom_site_aniso_U_11
_atom_site_aniso_U_22
_atom_site_aniso_U_33
_atom_site_aniso_U_12
_atom_site_aniso_U_13
_atom_site_aniso_U_23
Zr1 0.0454(6) 0.0248(4) 0.0199(4) 0.0007(4) 0.0144(4) 0.0006(3)
O16D 0.171(14) 0.059(7) 0.048(6) -0.007(6) 0.051(6) 0.016(5)
O15D 0.100(11) 0.113(14) 0.087(12) 0.025(7) 0.027(6) 0.015(10)
O14D 0.064(6) 0.032(4) 0.026(4) 0.011(4) 0.020(4) 0.013(3)
O13D 0.057(6) 0.037(4) 0.021(4) 0.008(4) 0.007(4) 0.003(3)
O12D 0.102(8) 0.040(4) 0.039(5) -0.007(3) 0.023(4) -0.011(3)
O11D 0.086(5) 0.068(7) 0.065(7) -0.020(3) 0.032(3) -0.013(5)
O10D 0.104(6) 0.029(4) 0.019(3) -0.019(3) 0.019(3) -0.008(2)
O9D 0.072(6) 0.035(4) 0.021(4) -0.010(3) 0.015(3) -0.010(2)
O8E 0.029(5) 0.053(6) 0.034(5) -0.005(4) 0.009(4) 0.002(4)
C8E 0.058(11) 0.083(14) 0.045(9) -0.004(9) 0.006(8) -0.020(9)
O8D 0.049(5) 0.043(5) 0.029(4) 0.007(4) 0.013(4) 0.006(4)
O8C 0.049(6) 0.052(6) 0.027(4) -0.016(5) 0.008(4) 0.004(4)
O7E 0.029(5) 0.051(5) 0.029(4) -0.009(4) 0.009(4) -0.002(4)
C7E 0.050(8) 0.040(7) 0.018(5) -0.005(6) 0.008(5) -0.005(5)
O7D 0.059(6) 0.041(5) 0.053(6) -0.003(4) 0.034(5) 0.008(4)
O7C 0.049(6) 0.050(6) 0.034(5) 0.003(4) 0.015(4) -0.013(4)
O6E 0.048(6) 0.069(7) 0.019(4) -0.003(5) 0.012(4) 0.002(4)
C6E 0.087(12) 0.054(8) 0.038(7) 0.001(8) 0.046(8) -0.004(6)
O6D 0.037(5) 0.032(4) 0.026(4) 0.001(3) 0.010(4) 0.007(3)
O6C 0.057(6) 0.049(6) 0.030(4) 0.007(5) 0.018(4) -0.009(4)
O5E 0.052(6) 0.042(5) 0.023(4) -0.011(4) 0.021(4) -0.008(4)
C5E 0.069(10) 0.043(7) 0.030(6) -0.002(7) 0.034(7) -0.006(5)
O5D 0.065(6) 0.038(5) 0.017(4) -0.003(4) 0.010(4) 0.002(3)
O5C 0.039(5) 0.046(5) 0.041(5) -0.005(4) 0.014(4) 0.012(4)
O4E 0.042(5) 0.046(5) 0.027(4) -0.010(4) 0.010(4) -0.003(4)
C4E 0.049(11) 0.17(2) 0.042(9) -0.064(13) 0.023(8) -0.039(12)
O4D 0.043(4) 0.037(4) 0.034(4) -0.003(2) 0.008(3) -0.006(2)
S4D 0.078(3) 0.0377(16) 0.0260(14) 0.0122(16) 0.0062(15) 0.0080(12)
O4C 0.051(6) 0.043(5) 0.029(4) -0.004(4) 0.019(4) 0.006(4)
O4B 0.042(5) 0.028(4) 0.028(4) -0.010(3) 0.018(4) -0.006(3)
O1A 0.050(5) 0.028(4) 0.020(4) 0.000(3) 0.013(3) -0.004(3)
O2A 0.032(4) 0.037(4) 0.023(4) -0.007(3) 0.010(3) 0.004(3)
O1D 0.048(5) 0.032(4) 0.028(4) -0.004(2) 0.015(3) -0.003(2)
S1D 0.0377(14) 0.0322(13) 0.0272(12) -0.0006(11) 0.0108(10) -0.0058(10)
O1C 0.064(6) 0.046(5) 0.030(4) -0.011(5) 0.025(5) 0.003(4)
O1B 0.066(6) 0.031(4) 0.015(3) -0.010(4) 0.017(4) -0.000(3)
Zr2 0.0392(5) 0.0281(4) 0.0176(4) -0.0019(4) 0.0110(4) 0.0003(3)
O4A 0.041(5) 0.029(4) 0.022(4) -0.006(3) 0.011(3) -0.001(3)
O3A 0.044(5) 0.028(4) 0.015(3) -0.004(3) 0.012(3) -0.003(3)
Zr3 0.0369(5) 0.0254(4) 0.0196(4) 0.0005(4) 0.0101(4) 0.0009(3)
Zr4 0.0381(5) 0.0266(4) 0.0174(4) 0.0005(4) 0.0104(4) -0.0004(3)
Zr5 0.0360(5) 0.0296(5) 0.0196(4) 0.0006(4) 0.0114(4) -0.0012(3)
Zr6 0.0365(5) 0.0307(5) 0.0188(4) -0.0008(4) 0.0109(4) 0.0013(3)
O1E 0.024(4) 0.048(5) 0.025(4) -0.001(4) 0.010(3) -0.003(4)
C1E 0.069(10) 0.042(7) 0.023(6) 0.002(7) 0.019(6) 0.000(5)
O2C 0.038(5) 0.045(5) 0.038(5) 0.012(4) 0.010(4) -0.005(4)
O2B 0.036(4) 0.024(4) 0.017(3) -0.006(3) 0.006(3) -0.004(3)
O2D 0.060(5) 0.031(4) 0.025(3) -0.007(3) 0.012(2) -0.008(2)
S2D 0.0424(16) 0.0358(14) 0.0247(12) 0.0013(12) 0.0142(12) 0.0066(10)
O2E 0.034(5) 0.068(7) 0.022(4) 0.002(4) 0.015(4) -0.001(4)
C2E 0.042(8) 0.15(2) 0.048(9) -0.008(10) 0.029(7) -0.043(11)
O3E 0.045(5) 0.057(6) 0.017(4) -0.005(4) 0.009(4) 0.001(4)
C3E 0.047(8) 0.050(8) 0.027(6) -0.016(6) 0.013(6) -0.004(5)
O3D 0.050(4) 0.037(4) 0.041(4) -0.005(3) 0.021(2) -0.015(3)
S3D 0.077(2) 0.0335(14) 0.0299(14) -0.0118(14) 0.0165(14) -0.0062(11)
O3C 0.068(7) 0.053(6) 0.052(6) 0.025(5) 0.038(6) 0.013(5)
O3B 0.037(4) 0.044(5) 0.014(3) 0.005(4) 0.009(3) 0.005(3)

loop_
_atom_type_symbol
_atom_type_scat_dispersion_real
_atom_type_scat_dispersion_imag
_atom_type_scat_Cromer_Mann_a1
_atom_type_scat_Cromer_Mann_a2
_atom_type_scat_Cromer_Mann_a3
_atom_type_scat_Cromer_Mann_a4
_atom_type_scat_Cromer_Mann_b1
_atom_type_scat_Cromer_Mann_b2
_atom_type_scat_Cromer_Mann_b3
_atom_type_scat_Cromer_Mann_b4
_atom_type_scat_Cromer_Mann_c
_atom_type_scat_source
_atom_type_scat_dispersion_source
C 0.01788 0.00908 2.31000 1.02000 1.58860 0.86500 20.84390 10.20750 0.56870 51.65120 0.21560 'International Tables Volume C Table 6.1.1.4 (pp. 500-502)' 'Brennan, Cowan, Rev. Sci. Instrum., 1992, 63, 850'
H 0.00000 0.00000 0.49300 0.32291 0.14019 0.04081 10.51090 26.12570 3.14236 57.79970 0.00304 'International Tables Volume C Table 6.1.1.4 (pp. 500-502)' 'Brennan, Cowan, Rev. Sci. Instrum., 1992, 63, 850'
O 0.04960 0.03234 3.04850 2.28680 1.54630 0.86700 13.27710 5.70110 0.32390 32.90890 0.25080 'International Tables Volume C Table 6.1.1.4 (pp. 500-502)' 'Brennan, Cowan, Rev. Sci. Instrum., 1992, 63, 850'
S 0.33376 0.55840 6.90530 5.20340 1.43790 1.58630 1.46790 22.21510 0.25360 56.17200 0.86690 'International Tables Volume C Table 6.1.1.4 (pp. 500-502)' 'Brennan, Cowan, Rev. Sci. Instrum., 1992, 63, 850'
Zr -0.17084 2.25071 17.87650 10.94800 5.41732 3.65721 1.27618 11.91600 0.11762 87.66270 2.06929 'International Tables Volume C Table 6.1.1.4 (pp. 500-502)' 'Brennan, Cowan, Rev. Sci. Instrum., 1992, 63, 850'

loop_
_geom_angle_atom_site_label_1
_geom_angle_atom_site_label_2
_geom_angle_atom_site_label_3
_geom_angle
_geom_angle_site_symmetry_1
_geom_angle_site_symmetry_3
_geom_angle_publ_flag
O10D Zr1 O13D 123.2(4) . . y
O4C Zr1 O13D 75.0(4) . . y
O4C Zr1 O10D 71.1(4) . . y
O1A Zr1 O13D 77.3(3) . . y
O1A Zr1 O10D 134.7(4) . . y
O1A Zr1 O4C 78.0(4) . . y
O1B Zr1 O13D 80.4(4) . . y
O1B Zr1 O10D 144.0(4) . . y
O1B Zr1 O4C 144.9(3) . . y
O1B Zr1 O1A 72.3(4) . . y
Zr2 Zr1 O13D 161.6(3) . . y
Zr2 Zr1 O10D 73.9(3) . . y
Zr2 Zr1 O4C 120.4(3) . . y
Zr2 Zr1 O1A 95.3(2) . . y
Zr2 Zr1 O1B 81.3(2) . . y
O4A Zr1 O13D 131.5(4) . . y
O4A Zr1 O10D 76.3(3) . . y
O4A Zr1 O4C 146.6(3) . . y
O4A Zr1 O1A 122.7(3) . . y
O4A Zr1 O1B 67.9(3) . . y
O4A Zr1 Zr2 40.2(2) . . y
Zr4 Zr1 O13D 74.6(2) . . y
Zr4 Zr1 O10D 162.0(3) . . y
Zr4 Zr1 O4C 115.2(3) . . y
Zr4 Zr1 O1A 40.1(2) . . y
Zr4 Zr1 O1B 32.3(3) . . y
Zr4 Zr1 Zr2 88.85(3) . . y
Zr4 Zr1 O4A 94.0(2) . . y
Zr5 Zr1 O13D 104.3(3) . . y
Zr5 Zr1 O10D 113.6(3) . . y
Zr5 Zr1 O4C 174.0(3) . . y
Zr5 Zr1 O1A 96.0(2) . . y
Zr5 Zr1 O1B 30.5(2) . . y
Zr5 Zr1 Zr2 59.23(3) . . y
Zr5 Zr1 O4A 37.4(2) . . y
Zr5 Zr1 Zr4 59.21(3) . . y
Zr6 Zr1 O13D 115.7(3) . . y
Zr6 Zr1 O10D 106.0(3) . . y
Zr6 Zr1 O4C 86.1(3) . . y
Zr6 Zr1 O1A 38.5(2) . . y
Zr6 Zr1 O1B 82.4(3) . . y
Zr6 Zr1 Zr2 59.62(3) . . y
Zr6 Zr1 O4A 96.1(2) . . y
Zr6 Zr1 Zr4 59.39(3) . . y
Zr6 Zr1 Zr5 88.95(3) . . y
O3C Zr1 O13D 70.7(4) . . y
O3C Zr1 O10D 70.7(5) . . y
O3C Zr1 O4C 98.1(4) . . y
O3C Zr1 O1A 147.6(4) . . y
O3C Zr1 O1B 97.0(5) . . y
O3C Zr1 Zr2 113.6(3) . . y
O3C Zr1 O4A 77.5(4) . . y
O3C Zr1 Zr4 122.6(3) . . y
O3C Zr1 Zr5 87.1(3) . . y
O3C Zr1 Zr6 173.2(3) . . y
O3B Zr1 O13D 146.8(4) . . y
O3B Zr1 O10D 81.4(4) . . y
O3B Zr1 O4C 95.9(4) . . y
O3B Zr1 O1A 69.6(3) . . y
O3B Zr1 O1B 91.1(4) . . y
O3B Zr1 Zr2 31.8(2) . . y
O3B Zr1 O4A 71.8(3) . . y
O3B Zr1 Zr4 81.2(2) . . y
O3B Zr1 Zr5 81.5(3) . . y
O3B Zr1 Zr6 31.1(2) . . y
O3B Zr1 O3C 142.4(4) . . y
Zr4 O14D S4D 135.6(6) . . ?
S4D O13D Zr1 138.5(6) . . ?
S3D O10D Zr1 138.4(6) . . ?
S3D O9D Zr2 132.1(6) . . ?
Zr4 O8E C7E 134.1(9) . . ?
Zr5 O7E C7E 138.3(10) . . ?
C8E C7E O8E 119.8(14) . . ?
O7E C7E O8E 118.4(13) . . ?
O7E C7E C8E 121.1(16) . . ?
Zr5 O6E C5E 131.9(9) . . ?
S2D O6D Zr2 131.9(5) . . ?
Zr2 O5E C5E 132.1(8) . . ?
C6E C5E O6E 115.7(14) . . ?
O5E C5E O6E 125.9(12) . . ?
O5E C5E C6E 118.4(14) . . ?
S2D O5D Zr3 137.5(6) . . ?
C3E O4E Zr2 130.4(9) . . ?
O15D S4D O16D 108.6(12) . . ?
O14D S4D O16D 117.3(9) . . ?
O14D S4D O15D 102.4(9) . . ?
O13D S4D O16D 113.8(9) . . ?
O13D S4D O15D 99.8(10) . . ?
O13D S4D O14D 112.6(6) . . ?
Zr4 O4B Zr3 116.3(4) . . ?
Zr6 O4B Zr3 117.0(4) . . ?
Zr6 O4B Zr4 116.4(4) . . ?
Zr4 O1A Zr1 101.3(4) . . ?
Zr6 O1A Zr1 103.5(3) . . ?
Zr6 O1A Zr4 99.7(3) . . ?
Zr3 O2A Zr2 101.4(3) . . ?
Zr6 O2A Zr2 100.5(3) . . ?
Zr6 O2A Zr3 104.5(3) . . ?
Zr4 O1D S1D 129.1(5) . . ?
O1D S1D O4D 109.1(6) . . ?
O2D S1D O4D 108.1(6) . . ?
O2D S1D O1D 107.3(5) . . ?
O3D S1D O4D 111.2(6) . . ?
O3D S1D O1D 111.0(6) . . ?
O3D S1D O2D 110.0(6) . . ?
Zr4 O1B Zr1 115.1(5) . . ?
Zr5 O1B Zr1 118.2(4) . . ?
Zr5 O1B Zr4 115.7(4) . . ?
O9D Zr2 Zr1 76.3(3) . . y
O6D Zr2 Zr1 168.4(2) . . y
O6D Zr2 O9D 115.3(4) . . y
O5E Zr2 Zr1 111.0(3) . . y
O5E Zr2 O9D 72.8(4) . . y
O5E Zr2 O6D 74.3(4) . . y
O4E Zr2 Zr1 109.3(3) . . y
O4E Zr2 O9D 75.6(4) . . y
O4E Zr2 O6D 75.1(4) . . y
O4E Zr2 O5E 119.9(4) . . y
O2A Zr2 Zr1 95.9(2) . . y
O2A Zr2 O9D 143.8(4) . . y
O2A Zr2 O6D 74.7(3) . . y
O2A Zr2 O5E 140.6(3) . . y
O2A Zr2 O4E 73.8(3) . . y
O4A Zr2 Zr1 38.8(2) . . y
O4A Zr2 O9D 73.2(4) . . y
O4A Zr2 O6D 141.9(3) . . y
O4A Zr2 O5E 73.4(3) . . y
O4A Zr2 O4E 139.9(3) . . y
O4A Zr2 O2A 121.9(3) . . y
Zr3 Zr2 Zr1 91.24(3) . . y
Zr3 Zr2 O9D 167.4(3) . . y
Zr3 Zr2 O6D 77.1(2) . . y
Zr3 Zr2 O5E 110.7(2) . . y
Zr3 Zr2 O4E 111.0(3) . . y
Zr3 Zr2 O2A 38.1(2) . . y
Zr3 Zr2 O4A 96.0(2) . . y
Zr5 Zr2 Zr1 60.74(3) . . y
Zr5 Zr2 O9D 110.5(3) . . y
Zr5 Zr2 O6D 112.5(2) . . y
Zr5 Zr2 O5E 75.2(3) . . y
Zr5 Zr2 O4E 164.9(3) . . y
Zr5 Zr2 O2A 95.2(2) . . y
Zr5 Zr2 O4A 38.8(2) . . y
Zr5 Zr2 Zr3 60.49(3) . . y
Zr6 Zr2 Zr1 60.31(3) . . y
Zr6 Zr2 O9D 113.6(3) . . y
Zr6 Zr2 O6D 112.1(2) . . y
Zr6 Zr2 O5E 165.4(3) . . y
Zr6 Zr2 O4E 74.7(3) . . y
Zr6 Zr2 O2A 38.9(2) . . y
Zr6 Zr2 O4A 95.5(2) . . y
Zr6 Zr2 Zr3 60.15(3) . . y
Zr6 Zr2 Zr5 90.21(3) . . y
O2B Zr2 Zr1 84.5(2) . . y
O2B Zr2 O9D 141.5(4) . . y
O2B Zr2 O6D 85.8(3) . . y
O2B Zr2 O5E 83.7(3) . . y
O2B Zr2 O4E 142.8(4) . . y
O2B Zr2 O2A 70.4(3) . . y
O2B Zr2 O4A 71.0(3) . . y
O2B Zr2 Zr3 32.4(2) . . y
O2B Zr2 Zr5 32.2(2) . . y
O2B Zr2 Zr6 83.8(2) . . y
O3B Zr2 Zr1 31.8(2) . . y
O3B Zr2 O9D 87.3(4) . . y
O3B Zr2 O6D 143.1(3) . . y
O3B Zr2 O5E 142.4(4) . . y
O3B Zr2 O4E 83.7(4) . . y
O3B Zr2 O2A 70.6(3) . . y
O3B Zr2 O4A 70.4(3) . . y
O3B Zr2 Zr3 83.0(3) . . y
O3B Zr2 Zr5 82.8(2) . . y
O3B Zr2 Zr6 31.8(2) . . y
O3B Zr2 O2B 93.8(3) . . y
Zr2 O4A Zr1 101.0(3) . . ?
Zr5 O4A Zr1 104.8(3) . . ?
Zr5 O4A Zr2 100.5(3) . . ?
Zr4 O3A Zr3 102.0(3) . . ?
Zr5 O3A Zr3 104.3(3) . . ?
Zr5 O3A Zr4 100.2(3) . . ?
O7C Zr3 O8C 95.5(4) . . y
O5D Zr3 O8C 72.2(4) . . y
O5D Zr3 O7C 69.7(4) . . y
O4B Zr3 O8C 142.3(3) . . y
O4B Zr3 O7C 100.8(4) . . y
O4B Zr3 O5D 145.5(4) . . y
O2A Zr3 O8C 147.9(3) . . y
O2A Zr3 O7C 79.5(4) . . y
O2A Zr3 O5D 76.4(3) . . y
O2A Zr3 O4B 69.2(3) . . y
Zr2 Zr3 O8C 121.3(3) . . y
Zr2 Zr3 O7C 115.2(3) . . y
Zr2 Zr3 O5D 73.7(2) . . y
Zr2 Zr3 O4B 81.7(2) . . y
Zr2 Zr3 O2A 40.5(2) . . y
O3A Zr3 O8C 76.8(4) . . y
O3A Zr3 O7C 148.1(3) . . y
O3A Zr3 O5D 133.4(3) . . y
O3A Zr3 O4B 71.4(3) . . y
O3A Zr3 O2A 122.9(3) . . y
O3A Zr3 Zr2 94.7(2) . . y
Zr4 Zr3 O8C 113.3(3) . . y
Zr4 Zr3 O7C 125.3(3) . . y
Zr4 Zr3 O5D 161.4(3) . . y
Zr4 Zr3 O4B 31.7(3) . . y
Zr4 Zr3 O2A 94.7(2) . . y
Zr4 Zr3 Zr2 88.91(3) . . y
Zr4 Zr3 O3A 39.8(2) . . y
Zr5 Zr3 O8C 85.5(3) . . y
Zr5 Zr3 O7C 173.9(2) . . y
Zr5 Zr3 O5D 105.0(3) . . y
Zr5 Zr3 O4B 81.9(2) . . y
Zr5 Zr3 O2A 96.6(2) . . y
Zr5 Zr3 Zr2 59.60(3) . . y
Zr5 Zr3 O3A 37.95(19) . . y
Zr5 Zr3 Zr4 59.29(3) . . y
Zr6 Zr3 O8C 172.7(3) . . y
Zr6 Zr3 O7C 90.0(3) . . y
Zr6 Zr3 O5D 114.4(3) . . y
Zr6 Zr3 O4B 31.1(2) . . y
Zr6 Zr3 O2A 38.1(2) . . y
Zr6 Zr3 Zr2 59.95(3) . . y
Zr6 Zr3 O3A 96.0(2) . . y
Zr6 Zr3 Zr4 59.43(3) . . y
Zr6 Zr3 Zr5 89.59(3) . . y
O2B Zr3 O8C 94.8(4) . . y
O2B Zr3 O7C 142.7(3) . . y
O2B Zr3 O5D 79.6(3) . . y
O2B Zr3 O4B 92.6(3) . . y
O2B Zr3 O2A 73.0(3) . . y
O2B Zr3 Zr2 32.6(2) . . y
O2B Zr3 O3A 69.3(3) . . y
O2B Zr3 Zr4 82.3(2) . . y
O2B Zr3 Zr5 31.3(2) . . y
O2B Zr3 Zr6 83.7(2) . . y
O2D Zr3 O8C 72.5(4) . . y
O2D Zr3 O7C 72.1(4) . . y
O2D Zr3 O5D 124.1(3) . . y
O2D Zr3 O4B 80.4(3) . . y
O2D Zr3 O2A 133.2(4) . . y
O2D Zr3 Zr2 161.7(2) . . y
O2D Zr3 O3A 76.0(3) . . y
O2D Zr3 Zr4 73.8(2) . . y
O2D Zr3 Zr5 113.8(3) . . y
O2D Zr3 Zr6 104.8(3) . . y
O2D Zr3 O2B 145.0(4) . . y
O14D Zr4 Zr1 76.5(3) . . y
O8E Zr4 Zr1 111.3(3) . . y
O8E Zr4 O14D 74.1(4) . . y
O4B Zr4 Zr1 83.2(2) . . y
O4B Zr4 O14D 143.4(4) . . y
O4B Zr4 O8E 142.3(3) . . y
O1A Zr4 Zr1 38.6(2) . . y
O1A Zr4 O14D 74.1(4) . . y
O1A Zr4 O8E 141.0(4) . . y
O1A Zr4 O4B 71.0(3) . . y
O1D Zr4 Zr1 167.2(2) . . y
O1D Zr4 O14D 116.2(4) . . y
O1D Zr4 O8E 74.1(4) . . y
O1D Zr4 O4B 85.9(3) . . y
O1D Zr4 O1A 141.6(3) . . y
O1B Zr4 Zr1 32.6(3) . . y
O1B Zr4 O14D 85.9(3) . . y
O1B Zr4 O8E 84.6(4) . . y
O1B Zr4 O4B 93.2(4) . . y
O1B Zr4 O1A 71.1(3) . . y
O1B Zr4 O1D 142.5(3) . . y
O3A Zr4 Zr1 96.44(19) . . y
O3A Zr4 O14D 141.7(4) . . y
O3A Zr4 O8E 73.8(3) . . y
O3A Zr4 O4B 70.0(3) . . y
O3A Zr4 O1A 122.8(3) . . y
O3A Zr4 O1D 73.6(3) . . y
O3A Zr4 O1B 70.9(3) . . y
Zr3 Zr4 Zr1 90.99(3) . . y
Zr3 Zr4 O14D 167.5(3) . . y
Zr3 Zr4 O8E 110.9(3) . . y
Zr3 Zr4 O4B 32.0(2) . . y
Zr3 Zr4 O1A 96.4(2) . . y
Zr3 Zr4 O1D 76.3(2) . . y
Zr3 Zr4 O1B 83.3(2) . . y
Zr3 Zr4 O3A 38.2(2) . . y
Zr5 Zr4 Zr1 60.86(3) . . y
Zr5 Zr4 O14D 111.8(3) . . y
Zr5 Zr4 O8E 75.4(3) . . y
Zr5 Zr4 O4B 83.0(2) . . y
Zr5 Zr4 O1A 96.3(2) . . y
Zr5 Zr4 O1D 111.3(2) . . y
Zr5 Zr4 O1B 31.9(2) . . y
Zr5 Zr4 O3A 39.12(19) . . y
Zr5 Zr4 Zr3 60.31(3) . . y
Zr6 Zr4 Zr1 60.54(3) . . y
Zr6 Zr4 O14D 112.5(3) . . y
Zr6 Zr4 O8E 165.9(3) . . y
Zr6 Zr4 O4B 31.5(2) . . y
Zr6 Zr4 O1A 39.6(2) . . y
Zr6 Zr4 O1D 111.6(3) . . y
Zr6 Zr4 O1B 83.6(3) . . y
Zr6 Zr4 O3A 95.1(2) . . y
Zr6 Zr4 Zr3 60.08(3) . . y
Zr6 Zr4 Zr5 90.56(3) . . y
O1E Zr4 Zr1 109.9(2) . . y
O1E Zr4 O14D 74.2(4) . . y
O1E Zr4 O8E 119.0(4) . . y
O1E Zr4 O4B 84.9(3) . . y
O1E Zr4 O1A 72.3(3) . . y
O1E Zr4 O1D 75.5(4) . . y
O1E Zr4 O1B 141.9(4) . . y
O1E Zr4 O3A 141.1(3) . . y
O1E Zr4 Zr3 111.2(2) . . y
O1E Zr4 Zr5 165.6(2) . . y
O1E Zr4 Zr6 75.0(2) . . y
O7E Zr5 Zr1 106.3(3) . . y
O6E Zr5 Zr1 111.9(3) . . y
O6E Zr5 O7E 125.8(4) . . y
O1C Zr5 Zr1 177.0(3) . . y
O1C Zr5 O7E 72.8(4) . . y
O1C Zr5 O6E 70.6(4) . . y
O1B Zr5 Zr1 31.3(2) . . y
O1B Zr5 O7E 80.5(4) . . y
O1B Zr5 O6E 143.1(4) . . y
O1B Zr5 O1C 146.3(4) . . y
Zr2 Zr5 Zr1 60.04(3) . . y
Zr2 Zr5 O7E 161.9(3) . . y
Zr2 Zr5 O6E 72.2(3) . . y
Zr2 Zr5 O1C 120.1(3) . . y
Zr2 Zr5 O1B 82.6(3) . . y
O4A Zr5 Zr1 37.8(2) . . y
O4A Zr5 O7E 135.3(3) . . y
O4A Zr5 O6E 74.2(4) . . y
O4A Zr5 O1C 144.5(3) . . y
O4A Zr5 O1B 69.1(3) . . y
O4A Zr5 Zr2 40.7(2) . . y
O3A Zr5 Zr1 97.0(2) . . y
O3A Zr5 O7E 74.1(4) . . y
O3A Zr5 O6E 134.4(4) . . y
O3A Zr5 O1C 80.1(4) . . y
O3A Zr5 O1B 73.0(3) . . y
O3A Zr5 Zr2 94.9(2) . . y
O3A Zr5 O4A 123.4(3) . . y
Zr3 Zr5 Zr1 90.51(3) . . y
Zr3 Zr5 O7E 111.6(3) . . y
Zr3 Zr5 O6E 105.1(3) . . y
Zr3 Zr5 O1C 87.2(3) . . y
Zr3 Zr5 O1B 83.8(3) . . y
Zr3 Zr5 Zr2 59.91(3) . . y
Zr3 Zr5 O4A 97.1(2) . . y
Zr3 Zr5 O3A 37.8(2) . . y
Zr4 Zr5 Zr1 59.93(3) . . y
Zr4 Zr5 O7E 72.5(3) . . y
Zr4 Zr5 O6E 161.4(3) . . y
Zr4 Zr5 O1C 117.2(3) . . y
Zr4 Zr5 O1B 32.4(2) . . y
Zr4 Zr5 Zr2 89.73(3) . . y
Zr4 Zr5 O4A 95.0(2) . . y
Zr4 Zr5 O3A 40.7(2) . . y
Zr4 Zr5 Zr3 60.40(3) . . y
O2C Zr5 Zr1 86.9(3) . . y
O2C Zr5 O7E 71.5(4) . . y
O2C Zr5 O6E 73.6(4) . . y
O2C Zr5 O1C 95.4(4) . . y
O2C Zr5 O1B 95.3(4) . . y
O2C Zr5 Zr2 116.6(3) . . y
O2C Zr5 O4A 79.3(4) . . y
O2C Zr5 O3A 145.1(3) . . y
O2C Zr5 Zr3 176.4(3) . . y
O2C Zr5 Zr4 120.1(3) . . y
O2B Zr5 Zr1 84.2(2) . . y
O2B Zr5 O7E 143.0(3) . . y
O2B Zr5 O6E 78.9(4) . . y
O2B Zr5 O1C 94.8(4) . . y
O2B Zr5 O1B 94.2(4) . . y
O2B Zr5 Zr2 32.6(2) . . y
O2B Zr5 O4A 73.3(3) . . y
O2B Zr5 O3A 69.4(3) . . y
O2B Zr5 Zr3 31.6(2) . . y
O2B Zr5 Zr4 83.5(2) . . y
O2B Zr5 O2C 145.4(3) . . y
O6C Zr6 Zr1 176.9(3) . . y
O5C Zr6 Zr1 88.7(3) . . y
O5C Zr6 O6C 92.5(4) . . y
O4B Zr6 Zr1 83.1(2) . . y
O4B Zr6 O6C 97.4(4) . . y
O4B Zr6 O5C 145.5(4) . . y
O1A Zr6 Zr1 38.0(2) . . y
O1A Zr6 O6C 145.0(3) . . y
O1A Zr6 O5C 80.4(4) . . y
O1A Zr6 O4B 72.6(3) . . y
O2A Zr6 Zr1 97.3(2) . . y
O2A Zr6 O6C 80.1(4) . . y
O2A Zr6 O5C 145.2(4) . . y
O2A Zr6 O4B 69.3(3) . . y
O2A Zr6 O1A 123.9(3) . . y
Zr2 Zr6 Zr1 60.07(3) . . y
Zr2 Zr6 O6C 117.0(3) . . y
Zr2 Zr6 O5C 122.0(3) . . y
Zr2 Zr6 O4B 82.2(2) . . y
Zr2 Zr6 O1A 95.3(2) . . y
Zr2 Zr6 O2A 40.6(2) . . y
Zr3 Zr6 Zr1 90.96(3) . . y
Zr3 Zr6 O6C 88.0(3) . . y
Zr3 Zr6 O5C 177.4(3) . . y
Zr3 Zr6 O4B 31.9(2) . . y
Zr3 Zr6 O1A 97.8(2) . . y
Zr3 Zr6 O2A 37.4(2) . . y
Zr3 Zr6 Zr2 59.90(3) . . y
Zr4 Zr6 Zr1 60.07(3) . . y
Zr4 Zr6 O6C 121.6(3) . . y
Zr4 Zr6 O5C 117.2(3) . . y
Zr4 Zr6 O4B 32.1(2) . . y
Zr4 Zr6 O1A 40.6(2) . . y
Zr4 Zr6 O2A 95.1(2) . . y
Zr4 Zr6 Zr2 89.49(3) . . y
Zr4 Zr6 Zr3 60.49(3) . . y
O2E Zr6 Zr1 111.9(3) . . y
O2E Zr6 O6C 71.1(4) . . y
O2E Zr6 O5C 73.5(4) . . y
O2E Zr6 O4B 78.7(4) . . y
O2E Zr6 O1A 74.0(3) . . y
O2E Zr6 O2A 133.3(4) . . y
O2E Zr6 Zr2 160.2(3) . . y
O2E Zr6 Zr3 104.3(3) . . y
O2E Zr6 Zr4 71.5(2) . . y
O3E Zr6 Zr1 103.3(3) . . y
O3E Zr6 O6C 74.5(4) . . y
O3E Zr6 O5C 69.6(4) . . y
O3E Zr6 O4B 144.9(3) . . y
O3E Zr6 O1A 132.1(4) . . y
O3E Zr6 O2A 75.6(3) . . y
O3E Zr6 Zr2 72.1(3) . . y
O3E Zr6 Zr3 113.0(3) . . y
O3E Zr6 Zr4 160.3(3) . . y
O3E Zr6 O2E 127.5(4) . . y
O3B Zr6 Zr1 31.4(2) . . y
O3B Zr6 O6C 145.6(3) . . y
O3B Zr6 O5C 98.1(4) . . y
O3B Zr6 O4B 92.2(4) . . y
O3B Zr6 O1A 69.4(3) . . y
O3B Zr6 O2A 72.5(3) . . y
O3B Zr6 Zr2 32.0(2) . . y
O3B Zr6 Zr3 82.9(3) . . y
O3B Zr6 Zr4 82.0(2) . . y
O3B Zr6 O2E 143.3(4) . . y
O3B Zr6 O3E 78.7(4) . . y
C1E O1E Zr4 134.1(8) . . ?
O2E C1E O1E 120.6(13) . . ?
C2E C1E O1E 116.8(14) . . ?
C2E C1E O2E 122.4(16) . . ?
Zr3 O2B Zr2 115.0(4) . . ?
Zr5 O2B Zr2 115.1(4) . . ?
Zr5 O2B Zr3 117.1(4) . . ?
Zr3 O2D S1D 135.6(6) . . ?
O7D S2D O8D 110.7(6) . . ?
O6D S2D O8D 108.9(6) . . ?
O6D S2D O7D 110.6(6) . . ?
O5D S2D O8D 108.3(6) . . ?
O5D S2D O7D 110.3(7) . . ?
O5D S2D O6D 108.0(5) . . ?
C1E O2E Zr6 137.3(10) . . ?
C3E O3E Zr6 134.1(10) . . ?
C4E C3E O4E 116.5(13) . . ?
O3E C3E O4E 127.6(14) . . ?
O3E C3E C4E 115.7(14) . . ?
O11D S3D O12D 108.6(8) . . ?
O10D S3D O12D 111.6(7) . . ?
O10D S3D O11D 106.0(8) . . ?
O9D S3D O12D 114.0(7) . . ?
O9D S3D O11D 105.9(8) . . ?
O9D S3D O10D 110.1(6) . . ?
Zr2 O3B Zr1 116.4(4) . . ?
Zr6 O3B Zr1 117.5(4) . . ?
Zr6 O3B Zr2 116.2(4) . . ?

loop_
_geom_bond_atom_site_label_1
_geom_bond_atom_site_label_2
_geom_bond_distance
_geom_bond_site_symmetry_2
_geom_bond_publ_flag
Zr1 O13D 2.220(9) . y
Zr1 O10D 2.219(9) . y
Zr1 O4C 2.228(9) . y
Zr1 O1A 2.247(8) . y
Zr1 O1B 2.099(9) . y
Zr1 Zr2 3.5378(13) . y
Zr1 O4A 2.257(8) . y
Zr1 Zr4 3.5297(13) . y
Zr1 Zr5 3.5625(14) . y
Zr1 Zr6 3.5462(15) . y
Zr1 O3C 2.223(10) . y
Zr1 O3B 2.081(9) . y
O16D S4D 1.372(13) . ?
O15D S4D 1.56(2) . ?
O14D S4D 1.457(10) . ?
O14D Zr4 2.207(9) . y
O13D S4D 1.475(9) . ?
O12D S3D 1.404(12) . ?
O11D S3D 1.509(16) . ?
O10D S3D 1.465(10) . ?
O9D Zr2 2.194(9) . y
O9D S3D 1.490(10) . ?
O8E C7E 1.353(18) . ?
O8E Zr4 2.185(9) . y
C8E C7E 1.37(2) . ?
O8D S2D 1.433(10) . ?
O8C Zr3 2.251(10) . y
O7E C7E 1.311(16) . ?
O7E Zr5 2.220(9) . y
O7D S2D 1.476(10) . ?
O7C Zr3 2.239(10) . y
O6E C5E 1.27(2) . ?
O6E Zr5 2.309(10) . y
C6E C5E 1.502(16) . ?
O6D Zr2 2.217(8) . y
O6D S2D 1.471(9) . ?
O6C Zr6 2.196(11) . y
O5E C5E 1.25(2) . ?
O5E Zr2 2.197(9) . y
O5D Zr3 2.262(8) . y
O5D S2D 1.500(9) . ?
O5C Zr6 2.184(9) . y
O4E Zr2 2.173(10) . y
O4E C3E 1.282(19) . ?
C4E C3E 1.53(2) . ?
O4D S1D 1.431(10) . ?
O4B Zr3 2.092(8) . y
O4B Zr4 2.079(9) . y
O4B Zr6 2.046(8) . y
O1A Zr4 2.317(9) . y
O1A Zr6 2.268(9) . y
O2A Zr2 2.332(9) . y
O2A Zr3 2.215(8) . y
O2A Zr6 2.249(8) . y
O1D S1D 1.509(10) . ?
O1D Zr4 2.209(9) . y
S1D O2D 1.478(9) . ?
S1D O3D 1.474(10) . ?
O1C Zr5 2.218(10) . y
O1B Zr4 2.084(9) . y
O1B Zr5 2.054(8) . y
Zr2 O4A 2.325(9) . y
Zr2 Zr3 3.5198(13) . y
Zr2 Zr5 3.5087(15) . y
Zr2 Zr6 3.5217(13) . y
Zr2 O2B 2.090(8) . y
Zr2 O3B 2.081(8) . y
O4A Zr5 2.238(8) . y
O3A Zr3 2.238(9) . y
O3A Zr4 2.320(8) . y
O3A Zr5 2.246(8) . y
Zr3 Zr4 3.5434(13) . y
Zr3 Zr5 3.5400(14) . y
Zr3 Zr6 3.5289(14) . y
Zr3 O2B 2.082(8) . y
Zr3 O2D 2.247(9) . y
Zr4 Zr5 3.5036(13) . y
Zr4 Zr6 3.5055(15) . y
Zr4 O1E 2.183(9) . y
Zr5 O2C 2.223(9) . y
Zr5 O2B 2.067(8) . y
Zr6 O2E 2.263(9) . y
Zr6 O3E 2.199(10) . y
Zr6 O3B 2.068(9) . y
O1E C1E 1.31(2) . ?
C1E O2E 1.269(19) . ?
C1E C2E 1.466(19) . ?
O3E C3E 1.261(17) . ?

loop_
_geom_hbond_atom_site_label_D
_geom_hbond_atom_site_label_H
_geom_hbond_atom_site_label_A
_geom_hbond_distance_DH
_geom_hbond_distance_HA
_geom_hbond_distance_DA
_geom_hbond_angle_DHA
_geom_hbond_site_symmetry_A
O8C H8Ca O1C 0.86(2) 2.48(6) 3.256(17) 150(10) .
O7C H7Ca O6C 0.8554 2.71(6) 3.456(16) 146(9) .
O7C H7Cb O8E 0.8550 2.53(5) 3.298(15) 150(9) 4_464
O7C H7Cb O1D 0.8550 2.54(11) 3.077(14) 122(10) 4_464
C6E H6Ec O7D 0.9600 2.611(18) 3.273(19) 126.4(4) .
O4C H4Ca O5E 0.8503 2.37(7) 3.053(13) 137(9) 2_565
O4C H4Cb O12D 0.8502 2.81(11) 3.457(16) 134(12) 2_565
O4C H4Cb O5C 0.8502 2.55(3) 3.344(15) 156(5) .
O1A H1A O12D 0.8200 2.200(17) 2.952(17) 152.5(4) 2_565
O2A H2A O4D 0.8200 1.985(13) 2.787(13) 165.7(4) 4_464
O4A H4A O16D 0.8200 2.22(2) 2.967(19) 151.1(5) 2_564
O3A H3A O8D 0.8200 1.981(13) 2.785(13) 166.9(4) 4_565
O1C H1Cb O8D 0.8500 2.72(14) 3.253(14) 122(13) 4_565

loop_
_platon_squeeze_void_nr
_platon_squeeze_void_average_x
_platon_squeeze_void_average_y
_platon_squeeze_void_average_z
_platon_squeeze_void_volume
_platon_squeeze_void_count_electrons
_platon_squeeze_void_content
1 -0.034 0.010 0.409 1836 555 ' '

loop_
_restr_distance_atom_site_label_1
_restr_distance_atom_site_label_2
_restr_distance_site_symmetry_2
_restr_distance_target
_restr_distance_target_weight_param
_restr_distance_diff
O8C H8Ca 1 0.8500 0.0200 -0.0055
O8C H8Cb 1 0.8500 0.0200 -0.0035
H8Ca H8Cb 1 1.3400 0.0400 0.0222

loop_
_restr_equal_distance_atom_site_label_1
_restr_equal_distance_atom_site_label_2
_restr_equal_distance_site_symmetry_2
_restr_equal_distance_class_id
Zr3 H8Ca 1 1
Zr3 H8Cb 1 1

loop_
_restr_equal_distance_class_class_id
_restr_equal_distance_class_target_weight_param
_restr_equal_distance_class_average
_restr_equal_distance_class_esd
_restr_equal_distance_class_diff_max
1 0.0200 2.6930 0.0045 0.0045

loop_
_restr_U_iso_atom_site_label
_restr_U_iso_weight_param
O16D 0.0200

loop_
_twin_individual_id
_twin_individual_mass_fraction_refined
1 0.79(3)
2 0.21(3)

loop_
_smtbx_masks_void_nr
_smtbx_masks_void_average_x
_smtbx_masks_void_average_y
_smtbx_masks_void_average_z
_smtbx_masks_void_volume
_smtbx_masks_void_count_electrons
_smtbx_masks_void_content
1 -0.578 -0.582 -0.960 1917.0 534.2 '52 H2O'

loop_
_restr_rigu_atom_site_label_1
_restr_rigu_atom_site_label_2
_restr_rigu_target_weight_param
_restr_rigu_u13_diff
_restr_rigu_u23_diff
_restr_rigu_u33_diff
O16D O15D 0.020000 0.059706 -0.041447 -0.019137
O16D O14D 0.020000 -0.020254 0.002117 0.018080
O16D O13D 0.020000 -0.005546 0.028431 0.015477
O16D S4D 0.010000 -0.009059 0.007734 -0.010443
O15D O14D 0.020000 -0.017024 0.013105 0.046969
O15D O13D 0.020000 0.023659 0.005396 0.054408
O15D S4D 0.010000 0.009263 0.004891 0.016965
O14D O13D 0.020000 -0.008277 -0.003745 0.007343
O14D S4D 0.010000 -0.001637 -0.001923 -0.004688
O13D S4D 0.010000 0.001516 -0.002087 -0.007565
O12D O11D 0.004000 0.013342 -0.025132 -0.004741
O12D O10D 0.004000 0.006051 -0.003296 0.015827
O12D O9D 0.004000 0.004896 0.001334 0.005134
O12D S3D 0.004000 -0.000362 0.000120 0.000187
O11D O10D 0.004000 -0.014423 -0.030659 -0.005130
O11D O9D 0.004000 -0.007335 0.011364 0.011687
O11D S3D 0.004000 0.006889 -0.002110 0.003055
O10D O9D 0.004000 -0.004715 0.006828 -0.006096
O10D S3D 0.004000 -0.014037 0.009647 -0.004833
O9D S3D 0.004000 0.002002 -0.002358 0.002392
O4D O1D 0.004000 -0.001418 0.002236 0.005368
O4D S1D 0.004000 0.002111 0.000472 0.002059
O4D O2D 0.004000 0.007944 -0.005553 0.008048
O4D O3D 0.004000 -0.000157 0.006284 -0.000769
O1D S1D 0.004000 -0.006114 0.005009 0.005132
O1D O2D 0.004000 0.002839 0.001498 -0.002498
O1D O3D 0.004000 -0.001295 0.006528 0.000778
S1D O2D 0.004000 -0.000917 0.002592 0.001718
S1D O3D 0.004000 0.000253 0.002859 -0.006708
O2D O3D 0.004000 -0.016213 -0.009177 0.002426
